data_2222038
loop_
_publ_author_name
'Dong, Wen-Kui'
'Wu, Jian-Chao'
'Sun, Yin-Xia'
'Yao, Jian'
'Tong, Jun-Feng'

_publ_section_title
;
 2,2'-{1,1'-[Butane-1,4-diylbis(oxynitrilo)]diethylidyne}di-1-naphthol
;
_journal_coeditor_code HG2505
_journal_issue 6
_journal_name_full 'Acta Crystallographica Section E'
_journal_page_first o1248
_journal_paper_doi 10.1107/S160053680901647X
_journal_volume 65
_journal_year 2009
_chemical_formula_iupac 'C28 H28 N2 O4'
_chemical_formula_moiety 'C28 H28 N2 O4'
_chemical_formula_sum 'C28 H28 N2 O4'
_chemical_formula_weight 456.52
_chemical_name_systematic
;
2,2'-{1,1'-[Butane-1,4-diylbis(oxynitrilo)]diethylidyne}di-1-naphthol
;
_space_group_IT_number 2
_symmetry_cell_setting triclinic
_symmetry_space_group_name_Hall '-P 1'
_symmetry_space_group_name_H-M 'P -1'
_atom_sites_solution_hydrogens geom
_atom_sites_solution_primary direct
_atom_sites_solution_secondary difmap
_cell_angle_alpha 105.841(2)
_cell_angle_beta 105.940(2)
_cell_angle_gamma 91.6890(10)
_cell_formula_units_Z 1
_cell_length_a 6.9590(15)
_cell_length_b 8.6598(18)
_cell_length_c 10.596(2)
_cell_measurement_reflns_used 1246
_cell_measurement_temperature 298(2)
_cell_measurement_theta_max 27.614
_cell_measurement_theta_min 2.461
_cell_volume 586.9(2)
_computing_cell_refinement 'SAINT (Siemens, 1996)'
_computing_data_collection 'SMART (Siemens, 1996)'
_computing_data_reduction 'SAINT (Siemens, 1996)'
_computing_molecular_graphics 'SHELXTL (Sheldrick, 2008)'
_computing_publication_material 'SHELXTL (Sheldrick, 2008)'
_computing_structure_refinement 'SHELXL97 (Sheldrick, 2008)'
_computing_structure_solution 'SHELXS97 (Sheldrick, 2008)'
_diffrn_ambient_temperature 298(2)
_diffrn_measured_fraction_theta_full 0.981
_diffrn_measured_fraction_theta_max 0.981
_diffrn_measurement_device_type 'Bruker SMART 1000 CCD area-detector'
_diffrn_measurement_method '\f and \w scans'
_diffrn_radiation_monochromator graphite
_diffrn_radiation_source 'fine-focus sealed tube'
_diffrn_radiation_type MoK\a
_diffrn_radiation_wavelength 0.71073
_diffrn_reflns_av_R_equivalents 0.0246
_diffrn_reflns_av_sigmaI/netI 0.0475
_diffrn_reflns_limit_h_max 8
_diffrn_reflns_limit_h_min -8
_diffrn_reflns_limit_k_max 10
_diffrn_reflns_limit_k_min -9
_diffrn_reflns_limit_l_max 6
_diffrn_reflns_limit_l_min -12
_diffrn_reflns_number 3020
_diffrn_reflns_theta_full 25.00
_diffrn_reflns_theta_max 25.00
_diffrn_reflns_theta_min 2.09
_exptl_absorpt_coefficient_mu 0.087
_exptl_absorpt_correction_T_max 0.9829
_exptl_absorpt_correction_T_min 0.9579
_exptl_absorpt_correction_type multi-scan
_exptl_absorpt_process_details '(SADABS; Sheldrick, 1996)'
_exptl_crystal_colour pale-yellow
_exptl_crystal_density_diffrn 1.292
_exptl_crystal_density_method 'not measured'
_exptl_crystal_description block
_exptl_crystal_F_000 242
_exptl_crystal_size_max 0.50
_exptl_crystal_size_mid 0.43
_exptl_crystal_size_min 0.20
_refine_diff_density_max 0.228
_refine_diff_density_min -0.245
_refine_ls_extinction_method none
_refine_ls_goodness_of_fit_ref 1.019
_refine_ls_hydrogen_treatment constr
_refine_ls_matrix_type full
_refine_ls_number_parameters 154
_refine_ls_number_reflns 2026
_refine_ls_number_restraints 0
_refine_ls_restrained_S_all 1.019
_refine_ls_R_factor_all 0.0774
_refine_ls_R_factor_gt 0.0536
_refine_ls_shift/su_max 0.000
_refine_ls_shift/su_mean 0.000
_refine_ls_structure_factor_coef Fsqd
_refine_ls_weighting_details 'calc w = 1/[\s^2^(Fo^2^)+(0.0960P)^2^+0.0813P] where P=(Fo^2^+2Fc^2^)/3'
_refine_ls_weighting_scheme calc
_refine_ls_wR_factor_gt 0.1456
_refine_ls_wR_factor_ref 0.1728
_reflns_number_gt 1350
_reflns_number_total 2026
_reflns_threshold_expression I>2\s(I)
_cod_data_source_file hg2505.cif
_cod_data_source_block I
_cod_original_sg_symbol_H-M P-1
_cod_database_code 2222038
_cod_database_fobs_code 2222038

loop_
_symmetry_equiv_pos_as_xyz
'x, y, z'
'-x, -y, -z'

loop_
_atom_site_type_symbol
_atom_site_label
_atom_site_fract_x
_atom_site_fract_y
_atom_site_fract_z
_atom_site_U_iso_or_equiv
_atom_site_adp_type
_atom_site_calc_flag
_atom_site_refinement_flags
_atom_site_occupancy
_atom_site_disorder_assembly
_atom_site_disorder_group
N N1 0.4299(3) 0.3289(2) 0.31934(16) 0.0435(5) Uani d . 1 . .
O O1 0.3505(2) 0.37340(18) 0.19981(14) 0.0515(5) Uani d . 1 . .
O O2 0.7182(2) 0.30688(18) 0.52155(15) 0.0505(5) Uani d . 1 . .
H H2 0.6665 0.3326 0.4519 0.076 Uiso calc R 1 . .
C C1 0.5112(3) 0.4251(3) 0.1562(2) 0.0455(6) Uani d . 1 . .
H H1A 0.5966 0.3396 0.1410 0.055 Uiso calc R 1 . .
H H1B 0.5923 0.5189 0.2259 0.055 Uiso calc R 1 . .
C C2 0.4211(3) 0.4667(3) 0.0252(2) 0.0449(6) Uani d . 1 . .
H H2A 0.3277 0.5459 0.0400 0.054 Uiso calc R 1 . .
H H2B 0.3460 0.3705 -0.0449 0.054 Uiso calc R 1 . .
C C3 0.2958(3) 0.2877(2) 0.3702(2) 0.0402(5) Uani d . 1 . .
C C4 0.0759(3) 0.2939(3) 0.3091(2) 0.0627(7) Uani d . 1 . .
H H4A 0.0578 0.3501 0.2408 0.094 Uiso calc R 1 . .
H H4B 0.0198 0.3496 0.3798 0.094 Uiso calc R 1 . .
H H4C 0.0091 0.1859 0.2673 0.094 Uiso calc R 1 . .
C C5 0.5732(3) 0.2467(2) 0.5630(2) 0.0372(5) Uani d . 1 . .
C C6 0.3690(3) 0.2344(2) 0.49419(19) 0.0365(5) Uani d . 1 . .
C C7 0.2306(3) 0.1639(2) 0.5453(2) 0.0433(5) Uani d . 1 . .
H H7 0.0937 0.1554 0.5009 0.052 Uiso calc R 1 . .
C C8 0.2912(3) 0.1088(2) 0.6565(2) 0.0438(6) Uani d . 1 . .
H H8 0.1961 0.0608 0.6851 0.053 Uiso calc R 1 . .
C C9 0.4976(3) 0.1238(2) 0.7294(2) 0.0386(5) Uani d . 1 . .
C C10 0.6397(3) 0.1961(2) 0.6838(2) 0.0370(5) Uani d . 1 . .
C C11 0.8449(3) 0.2185(3) 0.7606(2) 0.0506(6) Uani d . 1 . .
H H11 0.9400 0.2668 0.7321 0.061 Uiso calc R 1 . .
C C12 0.9047(4) 0.1696(3) 0.8761(3) 0.0600(7) Uani d . 1 . .
H H12 1.0397 0.1872 0.9270 0.072 Uiso calc R 1 . .
C C13 0.7640(4) 0.0933(3) 0.9182(2) 0.0564(7) Uani d . 1 . .
H H13 0.8068 0.0574 0.9955 0.068 Uiso calc R 1 . .
C C14 0.5661(3) 0.0711(3) 0.8475(2) 0.0479(6) Uani d . 1 . .
H H14 0.4743 0.0207 0.8770 0.057 Uiso calc R 1 . .

loop_
_atom_site_aniso_label
_atom_site_aniso_U_11
_atom_site_aniso_U_22
_atom_site_aniso_U_33
_atom_site_aniso_U_12
_atom_site_aniso_U_13
_atom_site_aniso_U_23
N1 0.0575(12) 0.0489(11) 0.0329(9) 0.0084(9) 0.0176(8) 0.0215(8)
O1 0.0585(10) 0.0695(11) 0.0386(8) 0.0082(8) 0.0167(7) 0.0329(7)
O2 0.0468(9) 0.0664(10) 0.0556(10) 0.0120(7) 0.0240(7) 0.0362(8)
C1 0.0570(13) 0.0519(13) 0.0402(12) 0.0112(10) 0.0242(10) 0.0234(10)
C2 0.0573(14) 0.0482(12) 0.0360(12) 0.0094(11) 0.0180(10) 0.0188(9)
C3 0.0498(12) 0.0394(11) 0.0345(11) 0.0036(9) 0.0159(9) 0.0121(9)
C4 0.0544(15) 0.0897(19) 0.0525(14) 0.0030(13) 0.0111(11) 0.0397(13)
C5 0.0447(12) 0.0363(11) 0.0393(11) 0.0080(9) 0.0219(9) 0.0152(9)
C6 0.0443(12) 0.0380(11) 0.0313(10) 0.0048(9) 0.0155(9) 0.0124(8)
C7 0.0434(12) 0.0523(13) 0.0374(11) 0.0003(10) 0.0131(9) 0.0178(10)
C8 0.0487(13) 0.0495(13) 0.0404(12) -0.0015(10) 0.0203(10) 0.0182(10)
C9 0.0505(13) 0.0354(11) 0.0375(11) 0.0105(9) 0.0202(9) 0.0149(9)
C10 0.0438(12) 0.0367(11) 0.0379(11) 0.0138(9) 0.0177(9) 0.0157(9)
C11 0.0466(13) 0.0589(14) 0.0597(14) 0.0164(11) 0.0218(11) 0.0315(11)
C12 0.0498(14) 0.0742(17) 0.0654(16) 0.0220(12) 0.0132(12) 0.0376(13)
C13 0.0643(16) 0.0638(15) 0.0534(14) 0.0232(12) 0.0170(12) 0.0356(12)
C14 0.0621(15) 0.0493(13) 0.0455(13) 0.0138(11) 0.0239(11) 0.0262(10)

loop_
_atom_type_symbol
_atom_type_description
_atom_type_scat_dispersion_real
_atom_type_scat_dispersion_imag
_atom_type_scat_source
C C 0.0033 0.0016 'International Tables Vol C Tables 4.2.6.8 and 6.1.1.4'
H H 0.0000 0.0000 'International Tables Vol C Tables 4.2.6.8 and 6.1.1.4'
N N 0.0061 0.0033 'International Tables Vol C Tables 4.2.6.8 and 6.1.1.4'
O O 0.0106 0.0060 'International Tables Vol C Tables 4.2.6.8 and 6.1.1.4'

loop_
_geom_angle_atom_site_label_1
_geom_angle_atom_site_label_2
_geom_angle_atom_site_label_3
_geom_angle_site_symmetry_1
_geom_angle_site_symmetry_3
_geom_angle
_geom_angle_publ_flag
C3 N1 O1 . . 113.72(17) ?
N1 O1 C1 . . 109.26(15) ?
C5 O2 H2 . . 109.5 ?
O1 C1 C2 . . 107.96(18) ?
O1 C1 H1A . . 110.1 ?
C2 C1 H1A . . 110.1 ?
O1 C1 H1B . . 110.1 ?
C2 C1 H1B . . 110.1 ?
H1A C1 H1B . . 108.4 ?
C1 C2 C2 . 2_665 112.2(2) ?
C1 C2 H2A . . 109.2 ?
C2 C2 H2A 2_665 . 109.2 ?
C1 C2 H2B . . 109.2 ?
C2 C2 H2B 2_665 . 109.2 ?
H2A C2 H2B . . 107.9 ?
N1 C3 C6 . . 116.56(18) ?
N1 C3 C4 . . 122.53(18) ?
C6 C3 C4 . . 120.91(18) ?
C3 C4 H4A . . 109.5 ?
C3 C4 H4B . . 109.5 ?
H4A C4 H4B . . 109.5 ?
C3 C4 H4C . . 109.5 ?
H4A C4 H4C . . 109.5 ?
H4B C4 H4C . . 109.5 ?
O2 C5 C6 . . 122.92(17) ?
O2 C5 C10 . . 116.22(18) ?
C6 C5 C10 . . 120.86(18) ?
C5 C6 C7 . . 117.71(18) ?
C5 C6 C3 . . 122.01(18) ?
C7 C6 C3 . . 120.26(18) ?
C8 C7 C6 . . 122.4(2) ?
C8 C7 H7 . . 118.8 ?
C6 C7 H7 . . 118.8 ?
C7 C8 C9 . . 120.59(19) ?
C7 C8 H8 . . 119.7 ?
C9 C8 H8 . . 119.7 ?
C10 C9 C14 . . 118.88(19) ?
C10 C9 C8 . . 118.87(17) ?
C14 C9 C8 . . 122.24(19) ?
C9 C10 C11 . . 118.88(18) ?
C9 C10 C5 . . 119.50(18) ?
C11 C10 C5 . . 121.61(19) ?
C12 C11 C10 . . 120.5(2) ?
C12 C11 H11 . . 119.8 ?
C10 C11 H11 . . 119.8 ?
C11 C12 C13 . . 120.4(2) ?
C11 C12 H12 . . 119.8 ?
C13 C12 H12 . . 119.8 ?
C14 C13 C12 . . 120.6(2) ?
C14 C13 H13 . . 119.7 ?
C12 C13 H13 . . 119.7 ?
C13 C14 C9 . . 120.8(2) ?
C13 C14 H14 . . 119.6 ?
C9 C14 H14 . . 119.6 ?

loop_
_geom_bond_atom_site_label_1
_geom_bond_atom_site_label_2
_geom_bond_site_symmetry_2
_geom_bond_distance
_geom_bond_publ_flag
N1 C3 . 1.285(3) ?
N1 O1 . 1.398(2) ?
O1 C1 . 1.425(2) ?
O2 C5 . 1.350(2) ?
O2 H2 . 0.8200 ?
C1 C2 . 1.503(3) ?
C1 H1A . 0.9700 ?
C1 H1B . 0.9700 ?
C2 C2 2_665 1.509(4) ?
C2 H2A . 0.9700 ?
C2 H2B . 0.9700 ?
C3 C6 . 1.475(3) ?
C3 C4 . 1.498(3) ?
C4 H4A . 0.9600 ?
C4 H4B . 0.9600 ?
C4 H4C . 0.9600 ?
C5 C6 . 1.394(3) ?
C5 C10 . 1.427(3) ?
C6 C7 . 1.423(3) ?
C7 C8 . 1.357(3) ?
C7 H7 . 0.9300 ?
C8 C9 . 1.415(3) ?
C8 H8 . 0.9300 ?
C9 C10 . 1.413(3) ?
C9 C14 . 1.414(3) ?
C10 C11 . 1.414(3) ?
C11 C12 . 1.365(3) ?
C11 H11 . 0.9300 ?
C12 C13 . 1.400(3) ?
C12 H12 . 0.9300 ?
C13 C14 . 1.354(3) ?
C13 H13 . 0.9300 ?
C14 H14 . 0.9300 ?

loop_
_geom_hbond_atom_site_label_D
_geom_hbond_atom_site_label_H
_geom_hbond_atom_site_label_A
_geom_hbond_site_symmetry_A
_geom_hbond_distance_DH
_geom_hbond_distance_HA
_geom_hbond_distance_DA
_geom_hbond_angle_DHA
_geom_hbond_publ_flag
O2 H2 N1 . 0.82 1.84 2.557(2) 145.0 y

loop_
_geom_torsion_atom_site_label_1
_geom_torsion_atom_site_label_2
_geom_torsion_atom_site_label_3
_geom_torsion_atom_site_label_4
_geom_torsion_site_symmetry_1
_geom_torsion_site_symmetry_2
_geom_torsion_site_symmetry_3
_geom_torsion_site_symmetry_4
_geom_torsion
_geom_torsion_publ_flag
C3 N1 O1 C1 . . . . 176.83(17) ?
N1 O1 C1 C2 . . . . 178.10(15) ?
O1 C1 C2 C2 . . . 2_665 176.3(2) ?
O1 N1 C3 C6 . . . . 178.15(15) ?
O1 N1 C3 C4 . . . . -2.3(3) ?
O2 C5 C6 C7 . . . . 177.98(17) ?
C10 C5 C6 C7 . . . . -2.5(3) ?
O2 C5 C6 C3 . . . . -0.4(3) ?
C10 C5 C6 C3 . . . . 179.16(17) ?
N1 C3 C6 C5 . . . . 7.8(3) ?
C4 C3 C6 C5 . . . . -171.77(19) ?
N1 C3 C6 C7 . . . . -170.53(17) ?
C4 C3 C6 C7 . . . . 9.9(3) ?
C5 C6 C7 C8 . . . . -0.4(3) ?
C3 C6 C7 C8 . . . . 178.04(18) ?
C6 C7 C8 C9 . . . . 1.8(3) ?
C7 C8 C9 C10 . . . . -0.4(3) ?
C7 C8 C9 C14 . . . . 178.56(19) ?
C14 C9 C10 C11 . . . . -2.1(3) ?
C8 C9 C10 C11 . . . . 176.85(18) ?
C14 C9 C10 C5 . . . . 178.64(16) ?
C8 C9 C10 C5 . . . . -2.4(3) ?
O2 C5 C10 C9 . . . . -176.58(16) ?
C6 C5 C10 C9 . . . . 3.8(3) ?
O2 C5 C10 C11 . . . . 4.2(3) ?
C6 C5 C10 C11 . . . . -175.34(18) ?
C9 C10 C11 C12 . . . . 0.5(3) ?
C5 C10 C11 C12 . . . . 179.74(19) ?
C10 C11 C12 C13 . . . . 1.5(4) ?
C11 C12 C13 C14 . . . . -2.0(4) ?
C12 C13 C14 C9 . . . . 0.3(3) ?
C10 C9 C14 C13 . . . . 1.7(3) ?
C8 C9 C14 C13 . . . . -177.2(2) ?
